data_4510747
loop_
_publ_author_name
'Zhao, Jiong-Peng'
'Song, Wei-Chao'
'Zhao, Ran'
'Yang, Qian'
'Hu, Bo-Wen'
'Bu, Xian-He'

_publ_section_title
;
 Tuning the Subunits and Topologies in Cluster-Based Cobalt--Organic
 Frameworks by Varying the Reaction Conditions
;
_journal_issue 7
_journal_name_full 'Crystal Growth &amp; Design'
_journal_page_first 2858
_journal_paper_doi 10.1021/cg4002626
_journal_volume 13
_journal_year 2013
_chemical_formula_sum 'C48 H42 Co5 N8 O22'
_chemical_formula_weight 1377.55
_chemical_name_systematic
; 
 ? 
;
_space_group_IT_number 2
_symmetry_cell_setting triclinic
_symmetry_space_group_name_Hall '-P 1'
_symmetry_space_group_name_H-M 'P -1'
_atom_sites_solution_hydrogens geom
_atom_sites_solution_primary direct
_atom_sites_solution_secondary difmap
_audit_creation_method SHELXL-97
_cell_angle_alpha 67.25(3)
_cell_angle_beta 80.94(3)
_cell_angle_gamma 70.26(3)
_cell_formula_units_Z 1
_cell_length_a 10.975(2)
_cell_length_b 12.139(2)
_cell_length_c 13.728(3)
_cell_measurement_temperature 293(2)
_cell_volume 1586.8(7)
_computing_structure_refinement 'SHELXL-97 (Sheldrick, 1997)'
_computing_structure_solution 'SHELXS-97 (Sheldrick, 1990)'
_diffrn_ambient_temperature 293(2)
_diffrn_measured_fraction_theta_full 0.990
_diffrn_measured_fraction_theta_max 0.990
_diffrn_radiation_monochromator graphite
_diffrn_radiation_source 'fine-focus sealed tube'
_diffrn_radiation_type MoK\a
_diffrn_radiation_wavelength 0.71073
_diffrn_reflns_av_R_equivalents 0.1369
_diffrn_reflns_av_sigmaI/netI 0.1806
_diffrn_reflns_limit_h_max 13
_diffrn_reflns_limit_h_min -13
_diffrn_reflns_limit_k_max 14
_diffrn_reflns_limit_k_min -14
_diffrn_reflns_limit_l_max 16
_diffrn_reflns_limit_l_min -16
_diffrn_reflns_number 13238
_diffrn_reflns_theta_full 25.01
_diffrn_reflns_theta_max 25.01
_diffrn_reflns_theta_min 3.10
_exptl_absorpt_coefficient_mu 1.355
_exptl_crystal_density_diffrn 1.442
_exptl_crystal_density_method 'not measured'
_exptl_crystal_F_000 697
_refine_diff_density_max 1.507
_refine_diff_density_min -0.778
_refine_diff_density_rms 0.136
_refine_ls_extinction_method none
_refine_ls_goodness_of_fit_ref 1.041
_refine_ls_hydrogen_treatment mixed
_refine_ls_matrix_type full
_refine_ls_number_parameters 376
_refine_ls_number_reflns 5523
_refine_ls_number_restraints 0
_refine_ls_restrained_S_all 1.041
_refine_ls_R_factor_all 0.2032
_refine_ls_R_factor_gt 0.1124
_refine_ls_shift/su_max 0.014
_refine_ls_shift/su_mean 0.001
_refine_ls_structure_factor_coef Fsqd
_refine_ls_weighting_details 'calc w=1/[\s^2^(Fo^2^)+(0.1193P)^2^+3.4077P] where P=(Fo^2^+2Fc^2^)/3'
_refine_ls_weighting_scheme calc
_refine_ls_wR_factor_gt 0.2400
_refine_ls_wR_factor_ref 0.2937
_reflns_number_gt 2821
_reflns_number_total 5523
_reflns_threshold_expression >2sigma(I)
_cod_data_source_file cg4002626_si_002.cif
_cod_data_source_block 2
_cod_depositor_comments
;
The following automatic conversions were performed:

'_symmetry_cell_setting' value 'Triclinic' changed to 'triclinic'
according to
/usr/data/users/saulius/automatic-downloads/retrospective/ACS/lib/dictionaries/cif_core.dic
dictionary named 'cif_core.dic' version 2.4.2 from 2011-04-26.

Automatic conversion script
Id: cif_fix_values 2281 2013-09-26 08:29:07Z andrius 
;
_cod_original_cell_volume 1586.8(5)
_cod_original_sg_symbol_H-M p-1
_cod_database_code 4510747

loop_
_symmetry_equiv_pos_as_xyz
'x, y, z'
'-x, -y, -z'

loop_
_atom_site_label
_atom_site_type_symbol
_atom_site_fract_x
_atom_site_fract_y
_atom_site_fract_z
_atom_site_U_iso_or_equiv
_atom_site_adp_type
_atom_site_occupancy
_atom_site_symmetry_multiplicity
_atom_site_calc_flag
_atom_site_refinement_flags
Co1 Co 0.0000 0.5000 0.0000 0.0399(6) Uani 1 2 d S
Co2 Co -0.04300(16) 0.59418(14) 0.18500(11) 0.0447(5) Uani 1 1 d .
Co3 Co -0.13202(16) 0.32855(14) 0.18751(11) 0.0420(5) Uani 1 1 d .
O1 O -0.0274(8) 0.2764(7) 0.3172(5) 0.046(2) Uani 1 1 d .
O2 O 0.0348(8) 0.4355(7) 0.3109(5) 0.053(2) Uani 1 1 d .
O3 O 0.2268(7) 0.6354(7) -0.0516(5) 0.044(2) Uani 1 1 d .
O4 O 0.1255(7) 0.5260(7) 0.0876(6) 0.046(2) Uani 1 1 d .
O5 O -0.1114(8) 0.7616(7) 0.0492(6) 0.049(2) Uani 1 1 d .
O6 O -0.0553(8) 0.6944(7) -0.0885(6) 0.044(2) Uani 1 1 d .
N4 N -0.263(2) 0.6334(17) 0.3409(17) 0.113(5) Uani 1 1 d .
O9 O -0.1282(7) 0.5103(6) 0.1245(5) 0.0417(19) Uani 1 1 d .
H9 H -0.2075 0.5354 0.1426 0.050 Uiso 1 1 d R
N1 N 0.1496(10) -0.1400(9) 0.7634(7) 0.053(3) Uani 1 1 d .
N2 N 0.6878(9) 0.3706(9) 0.2710(7) 0.048(3) Uani 1 1 d .
N3 N -0.0594(10) 1.3088(8) -0.2276(7) 0.050(3) Uani 1 1 d .
C1 C 0.0289(12) 0.3276(11) 0.3535(8) 0.047(3) Uani 1 1 d .
C2 C 0.0911(11) 0.2483(11) 0.4573(9) 0.050(3) Uani 1 1 d .
H2A H 0.1345 0.2832 0.4847 0.061 Uiso 1 1 calc R
C3 C 0.0895(12) 0.1356(10) 0.5119(8) 0.050(3) Uani 1 1 d .
H3A H 0.0530 0.0998 0.4798 0.060 Uiso 1 1 calc R
C4 C 0.1374(12) 0.0567(11) 0.6176(9) 0.052(3) Uani 1 1 d .
C5 C 0.1958(15) 0.0952(12) 0.6767(10) 0.075(5) Uani 1 1 d .
H5A H 0.2104 0.1728 0.6499 0.090 Uiso 1 1 calc R
C6 C 0.2306(15) 0.0109(12) 0.7777(11) 0.079(5) Uani 1 1 d .
H6A H 0.2714 0.0320 0.8194 0.094 Uiso 1 1 calc R
C7 C 0.2073(13) -0.1005(12) 0.8175(9) 0.063(4) Uani 1 1 d .
H7A H 0.2325 -0.1530 0.8859 0.075 Uiso 1 1 calc R
C8 C 0.1200(12) -0.0596(10) 0.6633(8) 0.049(3) Uani 1 1 d .
H8A H 0.0847 -0.0856 0.6218 0.059 Uiso 1 1 calc R
C9 C 0.2179(11) 0.5685(11) 0.0444(9) 0.043(3) Uani 1 1 d .
C10 C 0.3286(11) 0.5379(11) 0.1095(9) 0.047(3) Uani 1 1 d .
H10A H 0.3958 0.5714 0.0774 0.057 Uiso 1 1 calc R
C11 C 0.3375(11) 0.4659(11) 0.2104(8) 0.047(3) Uani 1 1 d .
H11A H 0.2663 0.4398 0.2441 0.056 Uiso 1 1 calc R
C12 C 0.4523(12) 0.4241(12) 0.2732(8) 0.051(3) Uani 1 1 d .
C13 C 0.4473(14) 0.3996(16) 0.3790(10) 0.081(5) Uani 1 1 d .
H13A H 0.3687 0.4057 0.4167 0.098 Uiso 1 1 calc R
C14 C 0.5598(15) 0.3660(18) 0.4289(11) 0.098(6) Uani 1 1 d .
H14A H 0.5563 0.3543 0.5002 0.118 Uiso 1 1 calc R
C15 C 0.6774(14) 0.3493(15) 0.3761(10) 0.073(4) Uani 1 1 d .
H15A H 0.7522 0.3227 0.4133 0.088 Uiso 1 1 calc R
C16 C 0.5755(12) 0.4060(11) 0.2250(9) 0.048(3) Uani 1 1 d .
H16A H 0.5799 0.4200 0.1531 0.058 Uiso 1 1 calc R
C17 C -0.0976(11) 0.7778(10) -0.0483(9) 0.043(3) Uani 1 1 d .
C18 C -0.1316(11) 0.9092(11) -0.1247(9) 0.049(3) Uani 1 1 d .
H18A H -0.1515 0.9230 -0.1927 0.059 Uiso 1 1 calc R
C19 C -0.1356(11) 1.0079(10) -0.1038(9) 0.045(3) Uani 1 1 d .
H19A H -0.1358 0.9975 -0.0331 0.054 Uiso 1 1 calc R
C20 C -0.1398(12) 1.1315(11) -0.1816(9) 0.049(3) Uani 1 1 d .
C21 C -0.1924(13) 1.1840(12) -0.2806(10) 0.062(4) Uani 1 1 d .
H21A H -0.2375 1.1431 -0.2995 0.075 Uiso 1 1 calc R
C22 C -0.1785(13) 1.2952(11) -0.3507(9) 0.060(4) Uani 1 1 d .
H22A H -0.2154 1.3304 -0.4166 0.072 Uiso 1 1 calc R
C23 C -0.1111(12) 1.3552(11) -0.3249(9) 0.051(3) Uani 1 1 d .
H23A H -0.0999 1.4294 -0.3746 0.061 Uiso 1 1 calc R
C24 C -0.0804(12) 1.2034(11) -0.1588(9) 0.051(3) Uani 1 1 d .
H24A H -0.0532 1.1756 -0.0901 0.062 Uiso 1 1 calc R
O12 O -0.1978(19) 0.5662(16) 0.4233(12) 0.169(8) Uani 1 1 d .
O10 O -0.2213(12) 0.6705(9) 0.2519(8) 0.085(3) Uani 1 1 d .
O11 O -0.382(2) 0.669(3) 0.3574(16) 0.256(13) Uani 1 1 d .
O1W O 0.612(3) 0.693(3) 0.052(2) 0.40(2) Uani 1 1 d .

loop_
_atom_site_aniso_label
_atom_site_aniso_U_11
_atom_site_aniso_U_22
_atom_site_aniso_U_33
_atom_site_aniso_U_23
_atom_site_aniso_U_13
_atom_site_aniso_U_12
Co1 0.0554(16) 0.0358(12) 0.0315(12) -0.0054(9) -0.0063(10) -0.0230(11)
Co2 0.0677(12) 0.0385(9) 0.0312(8) -0.0046(7) -0.0103(8) -0.0257(8)
Co3 0.0566(11) 0.0394(9) 0.0307(8) -0.0011(7) -0.0114(7) -0.0242(8)
O1 0.070(6) 0.041(4) 0.029(4) 0.000(3) -0.021(4) -0.024(4)
O2 0.094(7) 0.039(5) 0.032(4) 0.009(4) -0.025(4) -0.042(4)
O3 0.058(5) 0.053(5) 0.023(4) 0.003(4) -0.014(4) -0.032(4)
O4 0.046(5) 0.057(5) 0.038(4) -0.009(4) -0.010(4) -0.025(4)
O5 0.066(6) 0.044(5) 0.045(5) -0.009(4) -0.013(4) -0.027(4)
O6 0.062(6) 0.041(4) 0.037(4) -0.011(4) -0.011(4) -0.024(4)
N4 0.116(16) 0.104(14) 0.136(18) -0.050(13) 0.027(14) -0.060(12)
O9 0.055(5) 0.044(4) 0.028(4) -0.006(3) -0.008(4) -0.023(4)
N1 0.080(8) 0.050(6) 0.036(5) -0.007(5) -0.020(5) -0.030(6)
N2 0.061(7) 0.059(6) 0.028(5) 0.001(5) -0.016(5) -0.036(5)
N3 0.085(8) 0.038(5) 0.026(5) -0.002(4) -0.017(5) -0.024(5)
C1 0.070(9) 0.043(7) 0.025(6) 0.000(5) -0.011(6) -0.023(6)
C2 0.050(8) 0.057(8) 0.043(7) -0.006(6) -0.010(6) -0.024(6)
C3 0.077(9) 0.043(7) 0.035(6) 0.002(6) -0.032(6) -0.028(6)
C4 0.069(9) 0.043(7) 0.045(7) -0.004(6) -0.026(6) -0.021(6)
C5 0.125(13) 0.049(8) 0.049(8) 0.016(6) -0.048(8) -0.041(8)
C6 0.122(14) 0.057(9) 0.072(10) -0.005(8) -0.055(9) -0.045(9)
C7 0.103(12) 0.058(8) 0.036(7) -0.001(6) -0.031(7) -0.041(8)
C8 0.077(9) 0.033(6) 0.038(7) 0.001(5) -0.028(6) -0.023(6)
C9 0.038(8) 0.053(7) 0.044(7) -0.014(6) -0.015(6) -0.016(6)
C10 0.041(7) 0.065(8) 0.041(7) -0.009(6) -0.003(6) -0.033(6)
C11 0.048(8) 0.058(8) 0.036(7) -0.010(6) -0.007(6) -0.023(6)
C12 0.056(9) 0.077(9) 0.020(6) 0.000(6) -0.011(6) -0.038(7)
C13 0.060(10) 0.133(14) 0.047(9) -0.030(9) 0.010(8) -0.033(9)
C14 0.054(10) 0.20(2) 0.047(9) -0.053(11) -0.011(8) -0.037(11)
C15 0.054(10) 0.126(13) 0.046(8) -0.029(9) -0.014(7) -0.032(9)
C16 0.047(8) 0.060(8) 0.035(7) -0.011(6) -0.004(6) -0.020(6)
C17 0.060(8) 0.042(7) 0.031(6) 0.005(5) -0.011(6) -0.036(6)
C18 0.054(8) 0.062(8) 0.034(6) -0.007(6) -0.009(6) -0.029(6)
C19 0.065(9) 0.035(6) 0.036(6) -0.006(5) -0.020(6) -0.015(6)
C20 0.064(9) 0.044(7) 0.045(7) -0.011(6) -0.016(6) -0.022(6)
C21 0.080(10) 0.049(8) 0.062(9) -0.010(7) -0.017(8) -0.029(7)
C22 0.092(11) 0.042(7) 0.034(7) 0.014(6) -0.026(7) -0.026(7)
C23 0.060(9) 0.046(7) 0.046(7) -0.010(6) -0.010(6) -0.018(6)
C24 0.075(10) 0.046(7) 0.037(7) -0.006(6) -0.019(6) -0.026(7)
O12 0.202(19) 0.150(15) 0.097(11) -0.014(10) -0.001(12) -0.022(13)
O10 0.125(10) 0.069(7) 0.057(6) -0.021(6) 0.029(7) -0.043(7)
O11 0.153(18) 0.36(3) 0.20(2) -0.064(19) 0.098(16) -0.097(19)
O1W 0.24(3) 0.43(4) 0.39(4) 0.12(3) -0.05(3) -0.20(3)

loop_
_atom_type_symbol
_atom_type_description
_atom_type_scat_dispersion_real
_atom_type_scat_dispersion_imag
_atom_type_scat_source
C C 0.0033 0.0016 'International Tables Vol C Tables 4.2.6.8 and 6.1.1.4'
H H 0.0000 0.0000 'International Tables Vol C Tables 4.2.6.8 and 6.1.1.4'
Co Co 0.3494 0.9721 'International Tables Vol C Tables 4.2.6.8 and 6.1.1.4'
N N 0.0061 0.0033 'International Tables Vol C Tables 4.2.6.8 and 6.1.1.4'
O O 0.0106 0.0060 'International Tables Vol C Tables 4.2.6.8 and 6.1.1.4'

loop_
_geom_angle_atom_site_label_1
_geom_angle_atom_site_label_2
_geom_angle_atom_site_label_3
_geom_angle
_geom_angle_site_symmetry_1
_geom_angle_site_symmetry_3
O9 Co1 O9 180.0(4) 2_565 .
O9 Co1 O6 83.8(3) 2_565 .
O9 Co1 O6 96.2(3) . .
O9 Co1 O6 96.2(3) 2_565 2_565
O9 Co1 O6 83.8(3) . 2_565
O6 Co1 O6 180.0 . 2_565
O9 Co1 O4 84.3(3) 2_565 2_565
O9 Co1 O4 95.7(3) . 2_565
O6 Co1 O4 90.7(3) . 2_565
O6 Co1 O4 89.3(3) 2_565 2_565
O9 Co1 O4 95.7(3) 2_565 .
O9 Co1 O4 84.3(3) . .
O6 Co1 O4 89.3(3) . .
O6 Co1 O4 90.7(3) 2_565 .
O4 Co1 O4 180.0(3) 2_565 .
O9 Co2 O2 95.3(3) . .
O9 Co2 O10 90.5(4) . .
O2 Co2 O10 100.7(4) . .
O9 Co2 N3 172.1(3) . 2_575
O2 Co2 N3 89.4(3) . 2_575
O10 Co2 N3 94.9(4) . 2_575
O9 Co2 O5 86.7(3) . .
O2 Co2 O5 176.0(3) . .
O10 Co2 O5 82.6(4) . .
N3 Co2 O5 88.2(3) 2_575 .
O9 Co2 O4 82.4(3) . .
O2 Co2 O4 87.6(3) . .
O10 Co2 O4 169.5(4) . .
N3 Co2 O4 91.4(3) 2_575 .
O5 Co2 O4 89.3(3) . .
O1 Co3 O9 96.3(3) . .
O1 Co3 O3 173.9(3) . 2_565
O9 Co3 O3 87.9(3) . 2_565
O1 Co3 N2 92.7(3) . 1_455
O9 Co3 N2 94.4(3) . 1_455
O3 Co3 N2 91.4(3) 2_565 1_455
O1 Co3 N1 91.2(3) . 2_556
O9 Co3 N1 172.6(3) . 2_556
O3 Co3 N1 84.6(3) 2_565 2_556
N2 Co3 N1 85.6(4) 1_455 2_556
O1 Co3 O6 89.5(3) . 2_565
O9 Co3 O6 79.9(3) . 2_565
O3 Co3 O6 86.8(3) 2_565 2_565
N2 Co3 O6 174.0(3) 1_455 2_565
N1 Co3 O6 99.9(3) 2_556 2_565
C1 O1 Co3 136.5(7) . .
C1 O2 Co2 138.6(7) . .
C9 O3 Co3 133.3(7) . 2_565
C9 O4 Co1 122.2(7) . .
C9 O4 Co2 130.7(8) . .
Co1 O4 Co2 90.0(3) . .
C17 O5 Co2 130.0(8) . .
C17 O6 Co1 124.1(7) . .
C17 O6 Co3 122.9(7) . 2_565
Co1 O6 Co3 90.8(3) . 2_565
O10 N4 O11 118(2) . .
O10 N4 O12 127(2) . .
O11 N4 O12 114(2) . .
Co2 O9 Co3 127.3(3) . .
Co2 O9 Co1 97.8(3) . .
Co3 O9 Co1 99.5(3) . .
Co2 O9 H9 102.7 . .
Co3 O9 H9 90.3 . .
Co1 O9 H9 145.1 . .
C7 N1 C8 114.4(10) . .
C7 N1 Co3 125.9(8) . 2_556
C8 N1 Co3 118.8(7) . 2_556
C16 N2 C15 114.7(11) . .
C16 N2 Co3 121.2(8) . 1_655
C15 N2 Co3 123.6(8) . 1_655
C24 N3 C23 116.7(10) . .
C24 N3 Co2 121.6(7) . 2_575
C23 N3 Co2 121.6(7) . 2_575
O2 C1 O1 125.6(10) . .
O2 C1 C2 118.6(10) . .
O1 C1 C2 115.8(10) . .
C3 C2 C1 125.3(11) . .
C3 C2 H2A 117.4 . .
C1 C2 H2A 117.4 . .
C2 C3 C4 128.5(11) . .
C2 C3 H3A 115.8 . .
C4 C3 H3A 115.8 . .
C8 C4 C5 118.0(10) . .
C8 C4 C3 118.6(10) . .
C5 C4 C3 123.3(11) . .
C6 C5 C4 116.0(11) . .
C6 C5 H5A 122.0 . .
C4 C5 H5A 122.0 . .
C7 C6 C5 122.2(12) . .
C7 C6 H6A 118.9 . .
C5 C6 H6A 118.9 . .
N1 C7 C6 123.4(11) . .
N1 C7 H7A 118.3 . .
C6 C7 H7A 118.3 . .
N1 C8 C4 125.9(10) . .
N1 C8 H8A 117.1 . .
C4 C8 H8A 117.1 . .
O4 C9 O3 125.9(10) . .
O4 C9 C10 118.5(10) . .
O3 C9 C10 115.6(10) . .
C11 C10 C9 123.9(11) . .
C11 C10 H10A 118.1 . .
C9 C10 H10A 118.1 . .
C10 C11 C12 124.5(11) . .
C10 C11 H11A 117.8 . .
C12 C11 H11A 117.8 . .
C13 C12 C16 116.1(11) . .
C13 C12 C11 123.8(12) . .
C16 C12 C11 120.1(10) . .
C12 C13 C14 119.0(13) . .
C12 C13 H13A 120.5 . .
C14 C13 H13A 120.5 . .
C13 C14 C15 121.4(13) . .
C13 C14 H14A 119.3 . .
C15 C14 H14A 119.3 . .
N2 C15 C14 121.8(12) . .
N2 C15 H15A 119.1 . .
C14 C15 H15A 119.1 . .
N2 C16 C12 126.9(10) . .
N2 C16 H16A 116.6 . .
C12 C16 H16A 116.6 . .
O6 C17 O5 127.1(10) . .
O6 C17 C18 115.5(10) . .
O5 C17 C18 117.4(11) . .
C19 C18 C17 125.2(11) . .
C19 C18 H18A 117.4 . .
C17 C18 H18A 117.4 . .
C18 C19 C20 125.9(11) . .
C18 C19 H19A 117.1 . .
C20 C19 H19A 117.1 . .
C21 C20 C24 115.3(11) . .
C21 C20 C19 126.1(10) . .
C24 C20 C19 118.5(10) . .
C22 C21 C20 120.5(12) . .
C22 C21 H21A 119.8 . .
C20 C21 H21A 119.8 . .
C23 C22 C21 120.5(11) . .
C23 C22 H22A 119.8 . .
C21 C22 H22A 119.8 . .
C22 C23 N3 121.5(11) . .
C22 C23 H23A 119.3 . .
N3 C23 H23A 119.3 . .
N3 C24 C20 125.2(10) . .
N3 C24 H24A 117.4 . .
C20 C24 H24A 117.4 . .
N4 O10 Co2 129.0(13) . .

loop_
_geom_bond_atom_site_label_1
_geom_bond_atom_site_label_2
_geom_bond_distance
_geom_bond_site_symmetry_2
Co1 O9 2.051(7) 2_565
Co1 O9 2.051(7) .
Co1 O6 2.112(7) .
Co1 O6 2.112(7) 2_565
Co1 O4 2.134(7) 2_565
Co1 O4 2.134(7) .
Co2 O9 2.036(7) .
Co2 O2 2.050(7) .
Co2 O10 2.097(11) .
Co2 N3 2.150(9) 2_575
Co2 O5 2.156(7) .
Co2 O4 2.222(8) .
Co3 O1 2.042(7) .
Co3 O9 2.047(7) .
Co3 O3 2.105(7) 2_565
Co3 N2 2.131(10) 1_455
Co3 N1 2.190(9) 2_556
Co3 O6 2.276(8) 2_565
O1 C1 1.269(13) .
O2 C1 1.232(12) .
O3 C9 1.261(12) .
O3 Co3 2.105(7) 2_565
O4 C9 1.254(13) .
O5 C17 1.266(12) .
O6 C17 1.257(13) .
O6 Co3 2.276(8) 2_565
N4 O10 1.199(19) .
N4 O11 1.25(2) .
N4 O12 1.26(2) .
O9 H9 0.8501 .
N1 C7 1.346(13) .
N1 C8 1.355(13) .
N1 Co3 2.190(9) 2_556
N2 C16 1.335(13) .
N2 C15 1.357(14) .
N2 Co3 2.131(10) 1_655
N3 C24 1.334(13) .
N3 C23 1.365(13) .
N3 Co2 2.150(9) 2_575
C1 C2 1.491(14) .
C2 C3 1.285(14) .
C2 H2A 0.9300 .
C3 C4 1.457(14) .
C3 H3A 0.9300 .
C4 C8 1.372(15) .
C4 C5 1.396(16) .
C5 C6 1.386(16) .
C5 H5A 0.9300 .
C6 C7 1.345(16) .
C6 H6A 0.9300 .
C7 H7A 0.9300 .
C8 H8A 0.9300 .
C9 C10 1.481(14) .
C10 C11 1.319(14) .
C10 H10A 0.9300 .
C11 C12 1.470(15) .
C11 H11A 0.9300 .
C12 C13 1.361(15) .
C12 C16 1.394(15) .
C13 C14 1.367(18) .
C13 H13A 0.9300 .
C14 C15 1.369(18) .
C14 H14A 0.9300 .
C15 H15A 0.9300 .
C16 H16A 0.9300 .
C17 C18 1.487(15) .
C18 C19 1.321(14) .
C18 H18A 0.9300 .
C19 C20 1.457(15) .
C19 H19A 0.9300 .
C20 C21 1.383(16) .
C20 C24 1.396(15) .
C21 C22 1.364(16) .
C21 H21A 0.9300 .
C22 C23 1.359(16) .
C22 H22A 0.9300 .
C23 H23A 0.9300 .
C24 H24A 0.9300 .

loop_
_geom_torsion_atom_site_label_1
_geom_torsion_atom_site_label_2
_geom_torsion_atom_site_label_3
_geom_torsion_atom_site_label_4
_geom_torsion
_geom_torsion_site_symmetry_1
_geom_torsion_site_symmetry_4
O9 Co3 O1 C1 -2.1(12) . .
O3 Co3 O1 C1 131(3) 2_565 .
N2 Co3 O1 C1 -96.8(11) 1_455 .
N1 Co3 O1 C1 177.5(11) 2_556 .
O6 Co3 O1 C1 77.6(11) 2_565 .
O9 Co2 O2 C1 -8.7(13) . .
O10 Co2 O2 C1 82.8(13) . .
N3 Co2 O2 C1 177.7(13) 2_575 .
O5 Co2 O2 C1 -129(4) . .
O4 Co2 O2 C1 -90.8(13) . .
O9 Co1 O4 C9 22.7(9) 2_565 .
O9 Co1 O4 C9 -157.3(9) . .
O6 Co1 O4 C9 -61.0(9) . .
O6 Co1 O4 C9 119.0(9) 2_565 .
O4 Co1 O4 C9 159(100) 2_565 .
O9 Co1 O4 Co2 163.1(3) 2_565 .
O9 Co1 O4 Co2 -16.9(3) . .
O6 Co1 O4 Co2 79.4(3) . .
O6 Co1 O4 Co2 -100.6(3) 2_565 .
O4 Co1 O4 Co2 -60(100) 2_565 .
O9 Co2 O4 C9 151.7(9) . .
O2 Co2 O4 C9 -112.6(9) . .
O10 Co2 O4 C9 104(2) . .
N3 Co2 O4 C9 -23.3(9) 2_575 .
O5 Co2 O4 C9 64.9(9) . .
O9 Co2 O4 Co1 17.1(3) . .
O2 Co2 O4 Co1 112.8(3) . .
O10 Co2 O4 Co1 -31(2) . .
N3 Co2 O4 Co1 -157.9(3) 2_575 .
O5 Co2 O4 Co1 -69.7(3) . .
O9 Co2 O5 C17 -52.5(9) . .
O2 Co2 O5 C17 68(4) . .
O10 Co2 O5 C17 -143.4(9) . .
N3 Co2 O5 C17 121.4(9) 2_575 .
O4 Co2 O5 C17 29.9(9) . .
O9 Co1 O6 C17 -149.4(9) 2_565 .
O9 Co1 O6 C17 30.6(9) . .
O6 Co1 O6 C17 -13(100) 2_565 .
O4 Co1 O6 C17 126.4(8) 2_565 .
O4 Co1 O6 C17 -53.6(8) . .
O9 Co1 O6 Co3 -17.7(2) 2_565 2_565
O9 Co1 O6 Co3 162.3(2) . 2_565
O6 Co1 O6 Co3 119(100) 2_565 2_565
O4 Co1 O6 Co3 -101.8(3) 2_565 2_565
O4 Co1 O6 Co3 78.2(3) . 2_565
O2 Co2 O9 Co3 3.3(5) . .
O10 Co2 O9 Co3 -97.5(5) . .
N3 Co2 O9 Co3 129(2) 2_575 .
O5 Co2 O9 Co3 179.9(5) . .
O4 Co2 O9 Co3 90.2(5) . .
O2 Co2 O9 Co1 -104.9(3) . .
O10 Co2 O9 Co1 154.3(4) . .
N3 Co2 O9 Co1 21(2) 2_575 .
O5 Co2 O9 Co1 71.7(3) . .
O4 Co2 O9 Co1 -18.0(3) . .
O1 Co3 O9 Co2 -0.4(5) . .
O3 Co3 O9 Co2 -175.9(5) 2_565 .
N2 Co3 O9 Co2 92.9(5) 1_455 .
N1 Co3 O9 Co2 -178(3) 2_556 .
O6 Co3 O9 Co2 -88.8(5) 2_565 .
O1 Co3 O9 Co1 107.1(3) . .
O3 Co3 O9 Co1 -68.4(3) 2_565 .
N2 Co3 O9 Co1 -159.7(3) 1_455 .
N1 Co3 O9 Co1 -70(3) 2_556 .
O6 Co3 O9 Co1 18.7(3) 2_565 .
O9 Co1 O9 Co2 54(100) 2_565 .
O6 Co1 O9 Co2 -70.0(3) . .
O6 Co1 O9 Co2 110.0(3) 2_565 .
O4 Co1 O9 Co2 -161.3(3) 2_565 .
O4 Co1 O9 Co2 18.7(3) . .
O9 Co1 O9 Co3 -76(100) 2_565 .
O6 Co1 O9 Co3 160.0(3) . .
O6 Co1 O9 Co3 -20.0(3) 2_565 .
O4 Co1 O9 Co3 68.7(3) 2_565 .
O4 Co1 O9 Co3 -111.3(3) . .
Co2 O2 C1 O1 8(2) . .
Co2 O2 C1 C2 -170.7(8) . .
Co3 O1 C1 O2 -1(2) . .
Co3 O1 C1 C2 178.0(7) . .
O2 C1 C2 C3 178.0(13) . .
O1 C1 C2 C3 -1.3(19) . .
C1 C2 C3 C4 -173.9(12) . .
C2 C3 C4 C8 176.9(14) . .
C2 C3 C4 C5 0(2) . .
C8 C4 C5 C6 0(2) . .
C3 C4 C5 C6 177.2(13) . .
C4 C5 C6 C7 -1(2) . .
C8 N1 C7 C6 2(2) . .
Co3 N1 C7 C6 171.0(12) 2_556 .
C5 C6 C7 N1 0(3) . .
C7 N1 C8 C4 -3.7(19) . .
Co3 N1 C8 C4 -173.5(10) 2_556 .
C5 C4 C8 N1 3(2) . .
C3 C4 C8 N1 -174.6(12) . .
Co1 O4 C9 O3 23.4(17) . .
Co2 O4 C9 O3 -99.3(13) . .
Co1 O4 C9 C10 -155.9(8) . .
Co2 O4 C9 C10 81.4(13) . .
Co3 O3 C9 O4 -17.4(19) 2_565 .
Co3 O3 C9 C10 161.9(8) 2_565 .
O4 C9 C10 C11 1.6(18) . .
O3 C9 C10 C11 -177.8(12) . .
C9 C10 C11 C12 173.4(12) . .
C10 C11 C12 C13 150.1(14) . .
C10 C11 C12 C16 -30.5(18) . .
C16 C12 C13 C14 3(2) . .
C11 C12 C13 C14 -177.4(14) . .
C12 C13 C14 C15 -4(3) . .
C16 N2 C15 C14 -1(2) . .
Co3 N2 C15 C14 -173.5(12) 1_655 .
C13 C14 C15 N2 3(3) . .
C15 N2 C16 C12 0.9(18) . .
Co3 N2 C16 C12 173.2(9) 1_655 .
C13 C12 C16 N2 -1.9(19) . .
C11 C12 C16 N2 178.8(11) . .
Co1 O6 C17 O5 1.8(16) . .
Co3 O6 C17 O5 -115.5(11) 2_565 .
Co1 O6 C17 C18 -179.7(7) . .
Co3 O6 C17 C18 63.0(12) 2_565 .
Co2 O5 C17 O6 11.1(17) . .
Co2 O5 C17 C18 -167.3(7) . .
O6 C17 C18 C19 -156.2(12) . .
O5 C17 C18 C19 22.4(18) . .
C17 C18 C19 C20 165.4(11) . .
C18 C19 C20 C21 29(2) . .
C18 C19 C20 C24 -147.9(13) . .
C24 C20 C21 C22 3(2) . .
C19 C20 C21 C22 -173.1(13) . .
C20 C21 C22 C23 1(2) . .
C21 C22 C23 N3 -2(2) . .
C24 N3 C23 C22 -1.2(18) . .
Co2 N3 C23 C22 -178.4(10) 2_575 .
C23 N3 C24 C20 6.3(19) . .
Co2 N3 C24 C20 -176.5(10) 2_575 .
C21 C20 C24 N3 -7(2) . .
C19 C20 C24 N3 169.4(12) . .
O11 N4 O10 Co2 -159.1(17) . .
O12 N4 O10 Co2 25(3) . .
O9 Co2 O10 N4 98.4(14) . .
O2 Co2 O10 N4 2.9(15) . .
N3 Co2 O10 N4 -87.4(14) 2_575 .
O5 Co2 O10 N4 -175.0(14) . .
O4 Co2 O10 N4 145.5(17) . .
